data_4071535
loop_
_publ_author_name
'Tanabe, Taro'
'Mizuhata, Yoshiyuki'
'Takeda, Nobuhiro'
'Tokitoh, Norihiro'

_publ_section_title
;
 Syntheses and Structures of Platinum Siloxides Bridged by a Sulfur or
 Selenium Atom and a Unique 1,3-Aryl Migration from Silicon to Platinum
 through the Si&#x2212;O&#x2212;Pt Linkages
;
_journal_issue 10
_journal_name_full Organometallics
_journal_page_first 2156
_journal_paper_doi 10.1021/om800210g
_journal_volume 27
_journal_year 2008
_chemical_formula_moiety 'C72 H100 O P2 Pt Se Si7, 2(C6 H6)'
_chemical_formula_sum 'C84 H112 O P2 Pt Se Si7'
_chemical_formula_weight 1670.36
_chemical_name_common SiOSePt
_chemical_name_systematic
; 
 ? 
;
_space_group_IT_number 2
_symmetry_cell_setting triclinic
_symmetry_Int_Tables_number 2
_symmetry_space_group_name_Hall '-P 1'
_symmetry_space_group_name_H-M 'P -1'
_atom_sites_solution_hydrogens geom
_atom_sites_solution_primary direct
_atom_sites_solution_secondary difmap
_audit_creation_method SHELXL-97
_cell_angle_alpha 113.098(2)
_cell_angle_beta 104.790(2)
_cell_angle_gamma 90.279(2)
_cell_formula_units_Z 2
_cell_length_a 13.5365(9)
_cell_length_b 16.6705(12)
_cell_length_c 21.2730(19)
_cell_measurement_temperature 103(2)
_cell_measurement_theta_max 25.00
_cell_measurement_theta_min 2.67
_cell_volume 4239.5(6)
_computing_cell_refinement HKL2000
_computing_data_collection CrystalClear
_computing_data_reduction 'SHELXL-97 (Sheldrick, 1997)'
_computing_structure_refinement 'SHELXL-97 (Sheldrick, 1997)'
_computing_structure_solution SHELXS-97
_diffrn_ambient_temperature 103(2)
_diffrn_measured_fraction_theta_full 0.994
_diffrn_measured_fraction_theta_max 0.994
_diffrn_measurement_device_type 'RIGAKU Saturn70'
_diffrn_measurement_method \w
_diffrn_radiation_monochromator graphite
_diffrn_radiation_source 'fine-focus sealed tube'
_diffrn_radiation_type MoK\a
_diffrn_radiation_wavelength 0.71070
_diffrn_reflns_av_R_equivalents 0.0422
_diffrn_reflns_av_sigmaI/netI 0.0612
_diffrn_reflns_limit_h_max 16
_diffrn_reflns_limit_h_min -16
_diffrn_reflns_limit_k_max 18
_diffrn_reflns_limit_k_min -19
_diffrn_reflns_limit_l_max 25
_diffrn_reflns_limit_l_min -25
_diffrn_reflns_number 35874
_diffrn_reflns_theta_full 25.00
_diffrn_reflns_theta_max 25.00
_diffrn_reflns_theta_min 2.67
_exptl_absorpt_coefficient_mu 2.263
_exptl_absorpt_correction_T_max 0.6603
_exptl_absorpt_correction_T_min 0.6603
_exptl_absorpt_correction_type multi-scan
_exptl_absorpt_process_details 'Jacobson, R. (1998) Private communication'
_exptl_crystal_colour yellow
_exptl_crystal_density_diffrn 1.309
_exptl_crystal_density_method 'not measured'
_exptl_crystal_description prism
_exptl_crystal_F_000 1728
_exptl_crystal_size_max 0.20
_exptl_crystal_size_mid 0.20
_exptl_crystal_size_min 0.20
_refine_diff_density_max 1.004
_refine_diff_density_min -0.546
_refine_diff_density_rms 0.096
_refine_ls_extinction_method none
_refine_ls_goodness_of_fit_ref 1.127
_refine_ls_hydrogen_treatment constr
_refine_ls_matrix_type full
_refine_ls_number_parameters 911
_refine_ls_number_reflns 14863
_refine_ls_number_restraints 0
_refine_ls_restrained_S_all 1.127
_refine_ls_R_factor_all 0.0556
_refine_ls_R_factor_gt 0.0443
_refine_ls_shift/su_max 0.001
_refine_ls_shift/su_mean 0.000
_refine_ls_structure_factor_coef Fsqd
_refine_ls_weighting_details 'calc w=1/[\s^2^(Fo^2^)+(0.0214P)^2^+4.0714P] where P=(Fo^2^+2Fc^2^)/3'
_refine_ls_weighting_scheme calc
_refine_ls_wR_factor_gt 0.0742
_refine_ls_wR_factor_ref 0.0779
_reflns_number_gt 13033
_reflns_number_total 14863
_reflns_threshold_expression >2sigma(I)
_cod_data_source_file om800210g-file002.cif
_cod_data_source_block SiOSePt
_cod_database_code 4071535

loop_
_symmetry_equiv_pos_as_xyz
'x, y, z'
'-x, -y, -z'

loop_
_atom_site_label
_atom_site_type_symbol
_atom_site_fract_x
_atom_site_fract_y
_atom_site_fract_z
_atom_site_U_iso_or_equiv
_atom_site_adp_type
_atom_site_occupancy
_atom_site_symmetry_multiplicity
_atom_site_calc_flag
_atom_site_refinement_flags
_atom_site_disorder_assembly
_atom_site_disorder_group
Si1 Si 0.14172(9) 0.19916(7) 0.21673(6) 0.0148(2) Uani 1 1 d . . .
O1 O 0.1541(2) 0.30641(17) 0.25600(14) 0.0176(6) Uani 1 1 d . . .
Se1 Se -0.02603(3) 0.18381(3) 0.14813(2) 0.01607(10) Uani 1 1 d . . .
Pt1 Pt 0.035441(13) 0.340096(11) 0.191374(9) 0.01770(5) Uani 1 1 d . . .
P1 P -0.08929(9) 0.34254(7) 0.10053(6) 0.0216(3) Uani 1 1 d . . .
P2 P 0.09499(9) 0.48612(7) 0.24903(6) 0.0224(3) Uani 1 1 d . . .
C1 C -0.1270(4) 0.4453(3) 0.0940(2) 0.0275(11) Uani 1 1 d . . .
C2 C -0.2165(4) 0.4793(3) 0.1085(3) 0.0420(14) Uani 1 1 d . . .
H1 H -0.2607 0.4490 0.1223 0.050 Uiso 1 1 calc R . .
C3 C -0.2413(5) 0.5578(4) 0.1028(3) 0.0537(17) Uani 1 1 d . . .
H2 H -0.3016 0.5814 0.1136 0.064 Uiso 1 1 calc R . .
C4 C -0.1790(5) 0.6010(4) 0.0816(3) 0.0534(17) Uani 1 1 d . . .
H3 H -0.1968 0.6539 0.0771 0.064 Uiso 1 1 calc R . .
C5 C -0.0906(4) 0.5679(3) 0.0669(3) 0.0410(14) Uani 1 1 d . . .
H4 H -0.0471 0.5982 0.0527 0.049 Uiso 1 1 calc R . .
C6 C -0.0654(4) 0.4910(3) 0.0727(2) 0.0344(12) Uani 1 1 d . . .
H5 H -0.0046 0.4685 0.0620 0.041 Uiso 1 1 calc R . .
C7 C -0.0551(3) 0.2887(3) 0.0168(2) 0.0220(10) Uani 1 1 d . . .
C8 C 0.0314(3) 0.2440(3) 0.0139(2) 0.0211(10) Uani 1 1 d . . .
H6 H 0.0743 0.2417 0.0560 0.025 Uiso 1 1 calc R . .
C9 C 0.0553(4) 0.2030(3) -0.0499(2) 0.0272(11) Uani 1 1 d . . .
H7 H 0.1145 0.1726 -0.0515 0.033 Uiso 1 1 calc R . .
C10 C -0.0074(4) 0.2061(3) -0.1119(2) 0.0309(12) Uani 1 1 d . . .
H8 H 0.0090 0.1778 -0.1557 0.037 Uiso 1 1 calc R . .
C11 C -0.0933(4) 0.2503(3) -0.1094(2) 0.0339(12) Uani 1 1 d . . .
H9 H -0.1362 0.2521 -0.1517 0.041 Uiso 1 1 calc R . .
C12 C -0.1169(4) 0.2919(3) -0.0456(2) 0.0292(11) Uani 1 1 d . . .
H10 H -0.1756 0.3229 -0.0442 0.035 Uiso 1 1 calc R . .
C13 C -0.2115(3) 0.2828(3) 0.0877(2) 0.0229(10) Uani 1 1 d . . .
C14 C -0.2512(4) 0.3033(3) 0.1456(3) 0.0346(12) Uani 1 1 d . . .
H11 H -0.2151 0.3482 0.1902 0.042 Uiso 1 1 calc R . .
C15 C -0.3424(4) 0.2592(3) 0.1391(3) 0.0385(13) Uani 1 1 d . . .
H12 H -0.3692 0.2747 0.1790 0.046 Uiso 1 1 calc R . .
C16 C -0.3945(4) 0.1929(3) 0.0751(3) 0.0381(13) Uani 1 1 d . . .
H13 H -0.4572 0.1623 0.0704 0.046 Uiso 1 1 calc R . .
C17 C -0.3548(4) 0.1715(4) 0.0180(3) 0.0469(15) Uani 1 1 d . . .
H14 H -0.3904 0.1255 -0.0263 0.056 Uiso 1 1 calc R . .
C18 C -0.2635(4) 0.2159(3) 0.0238(2) 0.0317(12) Uani 1 1 d . . .
H15 H -0.2370 0.2001 -0.0162 0.038 Uiso 1 1 calc R . .
C19 C -0.0064(4) 0.5573(3) 0.2622(2) 0.0262(11) Uani 1 1 d . . .
C20 C -0.0131(4) 0.6313(3) 0.2479(2) 0.0308(12) Uani 1 1 d . . .
H16 H 0.0352 0.6458 0.2273 0.037 Uiso 1 1 calc R . .
C21 C -0.0897(4) 0.6849(3) 0.2632(3) 0.0401(14) Uani 1 1 d . . .
H17 H -0.0938 0.7353 0.2526 0.048 Uiso 1 1 calc R . .
C22 C -0.1597(4) 0.6652(3) 0.2937(3) 0.0474(15) Uani 1 1 d . . .
H18 H -0.2109 0.7028 0.3055 0.057 Uiso 1 1 calc R . .
C23 C -0.1547(4) 0.5905(4) 0.3070(3) 0.0452(15) Uani 1 1 d . . .
H19 H -0.2034 0.5765 0.3274 0.054 Uiso 1 1 calc R . .
C24 C -0.0799(4) 0.5354(3) 0.2911(3) 0.0338(12) Uani 1 1 d . . .
H20 H -0.0782 0.4835 0.2996 0.041 Uiso 1 1 calc R . .
C25 C 0.1755(4) 0.5295(3) 0.2102(2) 0.0268(11) Uani 1 1 d . . .
C26 C 0.1884(4) 0.4776(3) 0.1436(3) 0.0343(12) Uani 1 1 d . . .
H21 H 0.1557 0.4189 0.1187 0.041 Uiso 1 1 calc R . .
C27 C 0.2482(4) 0.5107(4) 0.1137(3) 0.0529(17) Uani 1 1 d . . .
H22 H 0.2561 0.4749 0.0683 0.063 Uiso 1 1 calc R . .
C28 C 0.2965(5) 0.5955(5) 0.1493(4) 0.0609(19) Uani 1 1 d . . .
H23 H 0.3364 0.6183 0.1280 0.073 Uiso 1 1 calc R . .
C29 C 0.2870(4) 0.6470(4) 0.2155(4) 0.0510(16) Uani 1 1 d . . .
H24 H 0.3209 0.7053 0.2400 0.061 Uiso 1 1 calc R . .
C30 C 0.2283(4) 0.6147(3) 0.2467(3) 0.0378(13) Uani 1 1 d . . .
H25 H 0.2237 0.6503 0.2931 0.045 Uiso 1 1 calc R . .
C31 C 0.1793(4) 0.5212(3) 0.3400(2) 0.0255(11) Uani 1 1 d . . .
C32 C 0.1543(4) 0.5814(3) 0.3990(3) 0.0379(13) Uani 1 1 d . . .
H26 H 0.0895 0.6034 0.3934 0.045 Uiso 1 1 calc R . .
C33 C 0.2235(4) 0.6095(4) 0.4661(3) 0.0464(15) Uani 1 1 d . . .
H27 H 0.2058 0.6505 0.5063 0.056 Uiso 1 1 calc R . .
C34 C 0.3167(5) 0.5786(3) 0.4746(3) 0.0433(14) Uani 1 1 d . . .
H28 H 0.3638 0.5982 0.5208 0.052 Uiso 1 1 calc R . .
C35 C 0.3434(4) 0.5187(3) 0.4164(3) 0.0399(14) Uani 1 1 d . . .
H29 H 0.4088 0.4977 0.4224 0.048 Uiso 1 1 calc R . .
C36 C 0.2740(4) 0.4896(3) 0.3492(2) 0.0336(12) Uani 1 1 d . . .
H30 H 0.2915 0.4478 0.3093 0.040 Uiso 1 1 calc R . .
C37 C 0.2068(3) 0.1512(3) 0.1424(2) 0.0180(9) Uani 1 1 d . . .
C38 C 0.1724(3) 0.0644(3) 0.0902(2) 0.0207(10) Uani 1 1 d . . .
C39 C 0.2087(3) 0.0326(3) 0.0302(2) 0.0259(11) Uani 1 1 d . . .
H31 H 0.1848 -0.0258 -0.0040 0.031 Uiso 1 1 calc R . .
C40 C 0.2774(3) 0.0819(3) 0.0184(2) 0.0299(12) Uani 1 1 d . . .
C41 C 0.3112(3) 0.1676(3) 0.0695(2) 0.0286(11) Uani 1 1 d . . .
H32 H 0.3583 0.2034 0.0623 0.034 Uiso 1 1 calc R . .
C42 C 0.2780(3) 0.2023(3) 0.1307(2) 0.0206(10) Uani 1 1 d . . .
C43 C 0.0950(3) 0.0040(3) 0.0957(2) 0.0262(11) Uani 1 1 d . . .
H33 H 0.0253 0.0139 0.0746 0.039 Uiso 1 1 calc R . .
H34 H 0.1039 0.0161 0.1459 0.039 Uiso 1 1 calc R . .
H35 H 0.1054 -0.0571 0.0701 0.039 Uiso 1 1 calc R . .
C44 C 0.3178(4) 0.0441(4) -0.0461(3) 0.0503(16) Uani 1 1 d . . .
H36 H 0.3856 0.0254 -0.0327 0.075 Uiso 1 1 calc R . .
H37 H 0.3237 0.0890 -0.0644 0.075 Uiso 1 1 calc R . .
H38 H 0.2702 -0.0065 -0.0831 0.075 Uiso 1 1 calc R . .
C45 C 0.3226(3) 0.2949(3) 0.1834(2) 0.0275(11) Uani 1 1 d . . .
H39 H 0.3823 0.3130 0.1719 0.041 Uiso 1 1 calc R . .
H40 H 0.3439 0.2968 0.2316 0.041 Uiso 1 1 calc R . .
H41 H 0.2704 0.3349 0.1807 0.041 Uiso 1 1 calc R . .
C46 C 0.1736(3) 0.1486(3) 0.2847(2) 0.0160(9) Uani 1 1 d . . .
C47 C 0.2678(3) 0.1118(3) 0.3010(2) 0.0156(9) Uani 1 1 d . . .
C48 C 0.2826(3) 0.0712(3) 0.3484(2) 0.0197(10) Uani 1 1 d . . .
H42 H 0.3442 0.0451 0.3564 0.024 Uiso 1 1 calc R . .
C49 C 0.2121(3) 0.0669(3) 0.3845(2) 0.0208(10) Uani 1 1 d . B .
C50 C 0.1238(3) 0.1072(3) 0.3728(2) 0.0190(10) Uani 1 1 d . . .
H43 H 0.0756 0.1079 0.3985 0.023 Uiso 1 1 calc R . .
C51 C 0.1031(3) 0.1472(3) 0.3242(2) 0.0165(9) Uani 1 1 d . . .
C52 C 0.3605(3) 0.1231(3) 0.2759(2) 0.0174(9) Uani 1 1 d . . .
H44 H 0.3349 0.1492 0.2406 0.021 Uiso 1 1 calc R . .
C53 C 0.2305(3) 0.0242(3) 0.4367(2) 0.0233(10) Uani 1 1 d . . .
H45 H 0.3028 0.0095 0.4415 0.028 Uiso 0.50 1 calc PR A -1
H46 H 0.1643 0.0269 0.4498 0.028 Uiso 0.50 1 calc PR A -2
C54 C 0.0038(3) 0.1895(3) 0.3194(2) 0.0203(10) Uani 1 1 d . . .
H47 H -0.0006 0.2100 0.2805 0.024 Uiso 1 1 calc R . .
Si2 Si 0.45904(9) 0.21189(8) 0.35235(7) 0.0242(3) Uani 1 1 d . . .
Si3 Si 0.41336(9) 0.01953(8) 0.22559(7) 0.0241(3) Uani 1 1 d . . .
Si4 Si 0.01077(10) 0.29396(9) 0.40058(7) 0.0249(3) Uani 1 1 d . . .
Si5 Si -0.11314(10) 0.10516(10) 0.28377(7) 0.0317(3) Uani 1 1 d . . .
C55 C 0.5596(4) 0.2432(4) 0.3184(3) 0.0468(15) Uani 1 1 d . . .
H48 H 0.5944 0.1920 0.2977 0.070 Uiso 1 1 calc R . .
H49 H 0.6099 0.2898 0.3577 0.070 Uiso 1 1 calc R . .
H50 H 0.5278 0.2644 0.2819 0.070 Uiso 1 1 calc R . .
C56 C 0.5256(4) 0.1823(3) 0.4275(3) 0.0494(16) Uani 1 1 d . . .
H51 H 0.5627 0.1315 0.4098 0.074 Uiso 1 1 calc R . .
H52 H 0.4746 0.1676 0.4479 0.074 Uiso 1 1 calc R . .
H53 H 0.5745 0.2322 0.4642 0.074 Uiso 1 1 calc R . .
C57 C 0.3924(4) 0.3077(3) 0.3918(3) 0.0411(14) Uani 1 1 d . . .
H54 H 0.3395 0.2903 0.4095 0.062 Uiso 1 1 calc R . .
H55 H 0.3600 0.3291 0.3555 0.062 Uiso 1 1 calc R . .
H56 H 0.4422 0.3544 0.4313 0.062 Uiso 1 1 calc R . .
C58 C 0.4653(3) 0.0383(3) 0.1588(2) 0.0288(11) Uani 1 1 d . . .
H57 H 0.5183 0.0891 0.1831 0.043 Uiso 1 1 calc R . .
H58 H 0.4095 0.0495 0.1247 0.043 Uiso 1 1 calc R . .
H59 H 0.4955 -0.0138 0.1335 0.043 Uiso 1 1 calc R . .
C59 C 0.5216(4) -0.0119(3) 0.2829(3) 0.0416(14) Uani 1 1 d . . .
H60 H 0.4977 -0.0225 0.3190 0.062 Uiso 1 1 calc R . .
H61 H 0.5785 0.0358 0.3063 0.062 Uiso 1 1 calc R . .
H62 H 0.5454 -0.0654 0.2533 0.062 Uiso 1 1 calc R . .
C60 C 0.3125(4) -0.0770(3) 0.1801(2) 0.0303(11) Uani 1 1 d . . .
H63 H 0.2855 -0.0865 0.2156 0.045 Uiso 1 1 calc R . .
H64 H 0.3425 -0.1293 0.1549 0.045 Uiso 1 1 calc R . .
H65 H 0.2564 -0.0660 0.1460 0.045 Uiso 1 1 calc R . .
C61 C 0.1338(4) 0.3642(3) 0.4253(3) 0.0392(13) Uani 1 1 d . . .
H66 H 0.1441 0.3687 0.3827 0.059 Uiso 1 1 calc R . .
H67 H 0.1911 0.3380 0.4456 0.059 Uiso 1 1 calc R . .
H68 H 0.1309 0.4230 0.4604 0.059 Uiso 1 1 calc R . .
C62 C -0.0986(4) 0.3539(3) 0.3761(3) 0.0402(13) Uani 1 1 d . . .
H69 H -0.0901 0.4131 0.4138 0.060 Uiso 1 1 calc R . .
H70 H -0.1635 0.3220 0.3705 0.060 Uiso 1 1 calc R . .
H71 H -0.0995 0.3580 0.3312 0.060 Uiso 1 1 calc R . .
C63 C 0.0045(4) 0.2796(3) 0.4823(2) 0.0404(13) Uani 1 1 d . . .
H72 H 0.0599 0.2463 0.4949 0.061 Uiso 1 1 calc R . .
H73 H -0.0622 0.2477 0.4733 0.061 Uiso 1 1 calc R . .
H74 H 0.0124 0.3374 0.5217 0.061 Uiso 1 1 calc R . .
C64 C -0.0864(4) 0.0012(3) 0.2198(3) 0.0415(14) Uani 1 1 d . . .
H75 H -0.1462 -0.0430 0.2018 0.062 Uiso 1 1 calc R . .
H76 H -0.0264 -0.0192 0.2436 0.062 Uiso 1 1 calc R . .
H77 H -0.0725 0.0106 0.1801 0.062 Uiso 1 1 calc R . .
C65 C -0.1561(5) 0.0852(5) 0.3540(3) 0.077(2) Uani 1 1 d . . .
H78 H -0.2141 0.0385 0.3313 0.115 Uiso 1 1 calc R . .
H79 H -0.1776 0.1392 0.3847 0.115 Uiso 1 1 calc R . .
H80 H -0.0991 0.0673 0.3827 0.115 Uiso 1 1 calc R . .
C66 C -0.2256(4) 0.1429(4) 0.2363(3) 0.0454(15) Uani 1 1 d . . .
H81 H -0.2098 0.1515 0.1967 0.068 Uiso 1 1 calc R . .
H82 H -0.2408 0.1986 0.2693 0.068 Uiso 1 1 calc R . .
H83 H -0.2856 0.0987 0.2177 0.068 Uiso 1 1 calc R . .
Si6 Si 0.2306(2) 0.10297(18) 0.52998(13) 0.0250(6) Uani 0.50 1 d P B -1
Si7 Si 0.1479(2) -0.08658(17) 0.39705(14) 0.0257(6) Uani 0.50 1 d P B -1
C67 C 0.1033(7) 0.1094(6) 0.5508(5) 0.030(2) Uani 0.50 1 d P B -1
H84 H 0.0747 0.0507 0.5421 0.046 Uiso 0.50 1 calc PR B -1
H85 H 0.0558 0.1321 0.5202 0.046 Uiso 0.50 1 calc PR B -1
H86 H 0.1131 0.1488 0.6008 0.046 Uiso 0.50 1 calc PR B -1
C68 C 0.3214(13) 0.0653(18) 0.5922(13) 0.041(4) Uani 0.50 1 d P B -1
H87 H 0.2944 0.0067 0.5852 0.061 Uiso 0.50 1 calc PR B -1
H88 H 0.3287 0.1065 0.6414 0.061 Uiso 0.50 1 calc PR B -1
H89 H 0.3887 0.0627 0.5828 0.061 Uiso 0.50 1 calc PR B -1
C69 C 0.2866(10) 0.2148(12) 0.5465(9) 0.026(3) Uani 0.50 1 d P B -1
H90 H 0.2412 0.2365 0.5142 0.039 Uiso 0.50 1 calc PR B -1
H91 H 0.3546 0.2113 0.5379 0.039 Uiso 0.50 1 calc PR B -1
H92 H 0.2932 0.2550 0.5959 0.039 Uiso 0.50 1 calc PR B -1
C70 C 0.2057(4) -0.1510(3) 0.4509(3) 0.0444(14) Uani 1 1 d . . .
H93 H 0.1988 -0.1219 0.4993 0.067 Uiso 0.50 1 calc PR B -1
H94 H 0.2787 -0.1537 0.4530 0.067 Uiso 0.50 1 calc PR B -1
H95 H 0.1695 -0.2106 0.4284 0.067 Uiso 0.50 1 calc PR B -1
H96 H 0.2573 -0.1281 0.4975 0.067 Uiso 0.50 1 calc PR B -2
H97 H 0.2050 -0.2148 0.4277 0.067 Uiso 0.50 1 calc PR B -2
H98 H 0.1377 -0.1373 0.4574 0.067 Uiso 0.50 1 calc PR B -2
C71 C 0.1484(5) -0.1429(3) 0.3065(3) 0.0541(17) Uani 1 1 d . . .
H99 H 0.2194 -0.1499 0.3041 0.081 Uiso 0.50 1 calc PR B -1
H100 H 0.1176 -0.1090 0.2795 0.081 Uiso 0.50 1 calc PR B -1
H101 H 0.1085 -0.2009 0.2861 0.081 Uiso 0.50 1 calc PR B -1
H102 H 0.0794 -0.1294 0.3106 0.081 Uiso 0.50 1 calc PR B -2
H103 H 0.1485 -0.2068 0.2847 0.081 Uiso 0.50 1 calc PR B -2
H104 H 0.1682 -0.1169 0.2767 0.081 Uiso 0.50 1 calc PR B -2
C72 C 0.0084(8) -0.0796(7) 0.3908(6) 0.045(3) Uani 0.50 1 d P B -1
H105 H -0.0003 -0.0522 0.4388 0.068 Uiso 0.50 1 calc PR B -1
H106 H -0.0292 -0.1388 0.3662 0.068 Uiso 0.50 1 calc PR B -1
H107 H -0.0185 -0.0441 0.3643 0.068 Uiso 0.50 1 calc PR B -1
Si8 Si 0.3304(2) 0.09188(17) 0.52660(13) 0.0255(6) Uani 0.50 1 d P B -2
Si9 Si 0.2389(2) -0.09846(17) 0.39367(14) 0.0272(6) Uani 0.50 1 d P B -2
C73 C 0.3305(12) 0.2091(13) 0.5410(10) 0.040(4) Uani 0.50 1 d P B -2
H108 H 0.2599 0.2245 0.5355 0.061 Uiso 0.50 1 calc PR B -2
H109 H 0.3583 0.2187 0.5059 0.061 Uiso 0.50 1 calc PR B -2
H110 H 0.3732 0.2460 0.5891 0.061 Uiso 0.50 1 calc PR B -2
C74 C 0.4647(7) 0.0620(7) 0.5351(5) 0.034(2) Uani 0.50 1 d P B -2
H111 H 0.4674 0.0047 0.5379 0.051 Uiso 0.50 1 calc PR B -2
H112 H 0.5114 0.1066 0.5783 0.051 Uiso 0.50 1 calc PR B -2
H113 H 0.4857 0.0591 0.4935 0.051 Uiso 0.50 1 calc PR B -2
C75 C 0.2840(13) 0.0776(18) 0.5975(13) 0.035(4) Uani 0.50 1 d P B -2
H114 H 0.2149 0.0958 0.5952 0.053 Uiso 0.50 1 calc PR B -2
H115 H 0.3310 0.1138 0.6442 0.053 Uiso 0.50 1 calc PR B -2
H116 H 0.2818 0.0157 0.5902 0.053 Uiso 0.50 1 calc PR B -2
C76 C 0.3633(8) -0.1312(7) 0.3744(6) 0.044(3) Uani 0.50 1 d P B -2
H117 H 0.3667 -0.1933 0.3653 0.066 Uiso 0.50 1 calc PR B -2
H118 H 0.4206 -0.0954 0.4154 0.066 Uiso 0.50 1 calc PR B -2
H119 H 0.3679 -0.1220 0.3325 0.066 Uiso 0.50 1 calc PR B -2
C77 C 0.6605(5) 0.4959(4) 0.3759(3) 0.0498(15) Uani 1 1 d . . .
H120 H 0.7122 0.4861 0.4108 0.060 Uiso 1 1 calc R . .
C78 C 0.6473(4) 0.4444(4) 0.3060(3) 0.0476(15) Uani 1 1 d . . .
H121 H 0.6904 0.3995 0.2925 0.057 Uiso 1 1 calc R . .
C79 C 0.5715(4) 0.4569(4) 0.2547(3) 0.0477(15) Uani 1 1 d . . .
H122 H 0.5618 0.4205 0.2058 0.057 Uiso 1 1 calc R . .
C80 C 0.5104(5) 0.5221(4) 0.2745(4) 0.067(2) Uani 1 1 d . . .
H123 H 0.4582 0.5311 0.2393 0.081 Uiso 1 1 calc R . .
C81 C 0.5246(6) 0.5747(4) 0.3456(5) 0.080(2) Uani 1 1 d . . .
H124 H 0.4822 0.6200 0.3596 0.096 Uiso 1 1 calc R . .
C82 C 0.6016(6) 0.5610(5) 0.3967(4) 0.066(2) Uani 1 1 d . . .
H125 H 0.6125 0.5971 0.4458 0.080 Uiso 1 1 calc R . .
C83 C 0.5891(8) 0.7652(7) 0.1067(5) 0.066(5) Uiso 0.40 1 d PG C 2
H126 H 0.6190 0.8153 0.1495 0.080 Uiso 0.40 1 calc PR C 2
C84 C 0.6306(7) 0.7437(6) 0.0495(5) 0.047(4) Uiso 0.40 1 d PG C 2
H127 H 0.6889 0.7790 0.0533 0.056 Uiso 0.40 1 calc PR C 2
C85 C 0.5868(8) 0.6705(7) -0.0132(5) 0.064(5) Uiso 0.40 1 d PG C 2
H128 H 0.6152 0.6557 -0.0523 0.077 Uiso 0.40 1 calc PR C 2
C86 C 0.5014(8) 0.6188(6) -0.0187(5) 0.067(5) Uiso 0.40 1 d PG C 2
H129 H 0.4715 0.5688 -0.0616 0.080 Uiso 0.40 1 calc PR C 2
C87 C 0.4599(8) 0.6403(8) 0.0384(7) 0.091(14) Uiso 0.40 1 d PG C 2
H130 H 0.4016 0.6050 0.0347 0.109 Uiso 0.40 1 calc PR C 2
C88 C 0.5037(9) 0.7136(9) 0.1011(6) 0.053(6) Uiso 0.40 1 d PG C 2
H131 H 0.4753 0.7283 0.1402 0.064 Uiso 0.40 1 calc PR C 2
C89 C 0.5794(13) 0.7437(13) 0.0795(7) 0.100(9) Uiso 0.35 1 d PG D 3
H132 H 0.5662 0.7424 0.0331 0.120 Uiso 0.35 1 calc PR D 3
C90 C 0.5131(12) 0.6936(13) 0.0940(9) 0.140(19) Uiso 0.35 1 d PG D 3
H133 H 0.4547 0.6581 0.0575 0.168 Uiso 0.35 1 calc PR D 3
C91 C 0.5324(13) 0.6956(11) 0.1620(11) 0.095(10) Uiso 0.35 1 d PG D 3
H134 H 0.4871 0.6614 0.1719 0.114 Uiso 0.35 1 calc PR D 3
C92 C 0.6179(14) 0.7477(11) 0.2156(8) 0.101(8) Uiso 0.35 1 d PG D 3
H135 H 0.6311 0.7491 0.2620 0.121 Uiso 0.35 1 calc PR D 3
C93 C 0.6842(11) 0.7978(10) 0.2011(8) 0.109(8) Uiso 0.35 1 d PG D 3
H136 H 0.7426 0.8334 0.2377 0.131 Uiso 0.35 1 calc PR D 3
C94 C 0.6649(11) 0.7958(10) 0.1331(9) 0.077(6) Uiso 0.35 1 d PG D 3
H137 H 0.7102 0.8300 0.1232 0.092 Uiso 0.35 1 calc PR D 3
C95 C 0.475(2) 0.6446(17) 0.0460(10) 0.09(2) Uiso 0.25 1 d PG E -1
H138 H 0.4464 0.6492 0.0021 0.107 Uiso 0.25 1 calc PR E -1
C96 C 0.4747(15) 0.5627(14) 0.0488(9) 0.090(10) Uiso 0.25 1 d PG E -1
H139 H 0.4462 0.5113 0.0068 0.108 Uiso 0.25 1 calc PR E -1
C97 C 0.5163(15) 0.5559(10) 0.1132(11) 0.085(9) Uiso 0.25 1 d PG E -1
H140 H 0.5162 0.4999 0.1151 0.103 Uiso 0.25 1 calc PR E -1
C98 C 0.5580(14) 0.6311(13) 0.1748(9) 0.064(7) Uiso 0.25 1 d PG E -1
H141 H 0.5864 0.6265 0.2188 0.077 Uiso 0.25 1 calc PR E -1
C99 C 0.5581(19) 0.7130(11) 0.1720(11) 0.061(9) Uiso 0.25 1 d PG E -1
H142 H 0.5866 0.7644 0.2140 0.073 Uiso 0.25 1 calc PR E -1
C100 C 0.516(2) 0.7198(13) 0.1076(13) 0.21(4) Uiso 0.25 1 d PG E -1
H143 H 0.5166 0.7757 0.1057 0.246 Uiso 0.25 1 calc PR E -1

loop_
_atom_site_aniso_label
_atom_site_aniso_U_11
_atom_site_aniso_U_22
_atom_site_aniso_U_33
_atom_site_aniso_U_23
_atom_site_aniso_U_13
_atom_site_aniso_U_12
Si1 0.0139(6) 0.0170(6) 0.0121(6) 0.0041(5) 0.0040(5) -0.0003(5)
O1 0.0163(16) 0.0185(16) 0.0163(16) 0.0077(13) 0.0006(13) 0.0001(13)
Se1 0.0134(2) 0.0168(2) 0.0144(2) 0.00370(18) 0.00225(18) -0.00026(18)
Pt1 0.01919(10) 0.01610(9) 0.01356(9) 0.00263(7) 0.00305(7) 0.00030(7)
P1 0.0235(7) 0.0201(6) 0.0172(6) 0.0049(5) 0.0031(5) 0.0048(5)
P2 0.0254(7) 0.0163(6) 0.0192(6) 0.0018(5) 0.0048(5) 0.0000(5)
C1 0.032(3) 0.019(2) 0.022(3) 0.002(2) 0.002(2) 0.005(2)
C2 0.039(3) 0.026(3) 0.048(3) 0.007(3) 0.004(3) 0.006(3)
C3 0.045(4) 0.032(3) 0.067(4) 0.009(3) 0.004(3) 0.018(3)
C4 0.070(5) 0.028(3) 0.051(4) 0.014(3) 0.000(3) 0.019(3)
C5 0.061(4) 0.030(3) 0.029(3) 0.012(2) 0.007(3) 0.007(3)
C6 0.047(3) 0.027(3) 0.023(3) 0.009(2) 0.002(2) 0.009(3)
C7 0.029(3) 0.017(2) 0.019(2) 0.0079(19) 0.005(2) 0.005(2)
C8 0.030(3) 0.017(2) 0.016(2) 0.0070(19) 0.005(2) -0.003(2)
C9 0.036(3) 0.021(2) 0.025(3) 0.008(2) 0.011(2) 0.002(2)
C10 0.049(3) 0.022(3) 0.024(3) 0.009(2) 0.015(2) 0.003(2)
C11 0.052(3) 0.024(3) 0.019(3) 0.007(2) 0.002(2) 0.007(2)
C12 0.038(3) 0.023(3) 0.024(3) 0.011(2) 0.003(2) 0.008(2)
C13 0.017(2) 0.023(2) 0.025(3) 0.009(2) 0.000(2) 0.009(2)
C14 0.027(3) 0.037(3) 0.029(3) 0.003(2) 0.006(2) 0.002(2)
C15 0.027(3) 0.045(3) 0.040(3) 0.010(3) 0.014(3) 0.007(3)
C16 0.018(3) 0.039(3) 0.048(3) 0.011(3) 0.004(2) 0.001(2)
C17 0.032(3) 0.044(3) 0.039(3) -0.001(3) -0.003(3) -0.008(3)
C18 0.026(3) 0.035(3) 0.026(3) 0.004(2) 0.006(2) 0.002(2)
C19 0.032(3) 0.019(2) 0.019(2) 0.000(2) 0.004(2) -0.001(2)
C20 0.030(3) 0.020(3) 0.034(3) 0.003(2) 0.007(2) 0.000(2)
C21 0.042(3) 0.020(3) 0.046(3) 0.001(2) 0.010(3) 0.003(2)
C22 0.037(3) 0.032(3) 0.059(4) 0.001(3) 0.020(3) 0.007(3)
C23 0.044(3) 0.041(3) 0.042(3) 0.003(3) 0.021(3) -0.001(3)
C24 0.031(3) 0.024(3) 0.038(3) 0.005(2) 0.008(2) -0.007(2)
C25 0.027(3) 0.025(3) 0.033(3) 0.018(2) 0.005(2) 0.004(2)
C26 0.033(3) 0.043(3) 0.029(3) 0.020(2) 0.003(2) 0.002(2)
C27 0.045(4) 0.087(5) 0.040(4) 0.042(4) 0.009(3) -0.004(4)
C28 0.048(4) 0.094(5) 0.078(5) 0.069(5) 0.024(4) 0.004(4)
C29 0.040(3) 0.041(3) 0.089(5) 0.044(4) 0.018(3) 0.002(3)
C30 0.033(3) 0.030(3) 0.052(4) 0.019(3) 0.011(3) 0.004(2)
C31 0.035(3) 0.015(2) 0.019(2) 0.0036(19) 0.002(2) -0.006(2)
C32 0.041(3) 0.034(3) 0.027(3) 0.004(2) 0.006(2) -0.004(3)
C33 0.053(4) 0.049(4) 0.019(3) -0.002(3) 0.005(3) -0.008(3)
C34 0.057(4) 0.033(3) 0.024(3) 0.007(2) -0.007(3) -0.015(3)
C35 0.041(3) 0.027(3) 0.036(3) 0.011(3) -0.010(3) -0.008(2)
C36 0.047(3) 0.022(3) 0.023(3) 0.006(2) 0.001(2) -0.002(2)
C37 0.013(2) 0.025(2) 0.013(2) 0.0047(19) 0.0017(18) 0.0056(19)
C38 0.014(2) 0.025(2) 0.017(2) 0.004(2) 0.0012(19) 0.005(2)
C39 0.017(2) 0.034(3) 0.014(2) 0.001(2) -0.0018(19) 0.007(2)
C40 0.019(3) 0.054(3) 0.013(2) 0.009(2) 0.005(2) 0.007(2)
C41 0.017(2) 0.049(3) 0.022(3) 0.015(2) 0.007(2) -0.001(2)
C42 0.012(2) 0.033(3) 0.015(2) 0.011(2) -0.0011(18) 0.004(2)
C43 0.026(3) 0.016(2) 0.026(3) 0.001(2) 0.003(2) 0.003(2)
C44 0.040(3) 0.079(4) 0.022(3) 0.007(3) 0.015(3) 0.005(3)
C45 0.020(3) 0.037(3) 0.023(3) 0.009(2) 0.007(2) -0.008(2)
C46 0.018(2) 0.013(2) 0.012(2) 0.0001(17) 0.0032(18) -0.0060(18)
C47 0.015(2) 0.017(2) 0.009(2) 0.0000(17) 0.0020(18) -0.0003(18)
C48 0.022(2) 0.017(2) 0.018(2) 0.0064(19) 0.0039(19) 0.0011(19)
C49 0.027(3) 0.018(2) 0.014(2) 0.0046(19) 0.002(2) 0.001(2)
C50 0.023(2) 0.018(2) 0.013(2) 0.0045(18) 0.0038(19) -0.0040(19)
C51 0.017(2) 0.017(2) 0.012(2) 0.0032(18) 0.0015(18) -0.0015(18)
C52 0.015(2) 0.022(2) 0.012(2) 0.0051(18) -0.0002(18) -0.0005(19)
C53 0.027(3) 0.028(3) 0.020(2) 0.014(2) 0.006(2) 0.004(2)
C54 0.017(2) 0.030(3) 0.015(2) 0.008(2) 0.0072(19) 0.003(2)
Si2 0.0175(7) 0.0248(7) 0.0216(7) 0.0040(6) -0.0004(6) 0.0026(6)
Si3 0.0174(7) 0.0279(7) 0.0209(7) 0.0056(6) 0.0022(5) 0.0065(6)
Si4 0.0233(7) 0.0337(8) 0.0175(7) 0.0082(6) 0.0089(6) 0.0050(6)
Si5 0.0231(7) 0.0469(9) 0.0233(7) 0.0138(7) 0.0043(6) -0.0105(7)
C55 0.024(3) 0.049(4) 0.048(4) 0.000(3) 0.008(3) -0.015(3)
C56 0.058(4) 0.030(3) 0.034(3) 0.006(3) -0.021(3) -0.001(3)
C57 0.035(3) 0.037(3) 0.026(3) -0.003(2) -0.007(2) 0.004(3)
C58 0.015(2) 0.040(3) 0.022(3) 0.003(2) 0.006(2) 0.004(2)
C59 0.035(3) 0.037(3) 0.037(3) 0.006(3) 0.000(3) 0.018(3)
C60 0.033(3) 0.023(3) 0.028(3) 0.003(2) 0.009(2) 0.006(2)
C61 0.041(3) 0.035(3) 0.027(3) -0.004(2) 0.013(2) -0.008(3)
C62 0.043(3) 0.039(3) 0.035(3) 0.012(3) 0.008(3) 0.011(3)
C63 0.048(3) 0.050(3) 0.027(3) 0.014(3) 0.019(3) 0.014(3)
C64 0.027(3) 0.031(3) 0.051(4) 0.012(3) -0.008(3) -0.006(2)
C65 0.059(4) 0.124(6) 0.046(4) 0.046(4) -0.004(3) -0.053(4)
C66 0.021(3) 0.061(4) 0.042(3) 0.008(3) 0.009(3) 0.003(3)
Si6 0.0231(14) 0.0343(15) 0.0183(13) 0.0123(12) 0.0044(11) 0.0005(12)
Si7 0.0309(16) 0.0242(14) 0.0238(14) 0.0099(12) 0.0106(12) 0.0041(12)
C67 0.033(6) 0.034(6) 0.016(5) 0.005(4) 0.004(4) -0.008(5)
C68 0.029(12) 0.060(10) 0.030(8) 0.021(8) -0.002(9) 0.011(10)
C69 0.032(8) 0.027(6) 0.016(6) 0.004(5) 0.010(6) 0.007(7)
C70 0.064(4) 0.036(3) 0.043(3) 0.026(3) 0.016(3) 0.008(3)
C71 0.083(5) 0.029(3) 0.041(4) 0.013(3) 0.006(3) -0.005(3)
C72 0.035(6) 0.032(6) 0.058(7) 0.003(5) 0.021(6) -0.010(5)
Si8 0.0264(15) 0.0314(15) 0.0213(14) 0.0146(12) 0.0045(12) 0.0031(12)
Si9 0.0304(16) 0.0237(14) 0.0307(15) 0.0150(12) 0.0072(13) 0.0014(12)
C73 0.053(11) 0.038(8) 0.023(7) 0.005(6) 0.010(8) 0.009(9)
C74 0.030(6) 0.045(6) 0.032(6) 0.024(5) 0.004(5) 0.003(5)
C75 0.025(11) 0.061(11) 0.033(7) 0.031(7) 0.012(9) 0.013(9)
C76 0.049(7) 0.035(6) 0.054(7) 0.017(6) 0.025(6) 0.011(5)
C77 0.055(4) 0.053(4) 0.041(4) 0.018(3) 0.015(3) -0.009(3)
C78 0.045(4) 0.047(4) 0.044(4) 0.014(3) 0.008(3) -0.003(3)
C79 0.039(3) 0.041(3) 0.049(4) 0.014(3) -0.005(3) -0.008(3)
C80 0.054(4) 0.043(4) 0.075(5) 0.015(4) -0.018(4) 0.003(3)
C81 0.066(5) 0.046(4) 0.106(7) 0.003(4) 0.034(5) 0.009(4)
C82 0.069(5) 0.065(5) 0.049(4) 0.004(4) 0.020(4) -0.022(4)

loop_
_atom_type_symbol
_atom_type_description
_atom_type_scat_dispersion_real
_atom_type_scat_dispersion_imag
_atom_type_scat_source
C C 0.0033 0.0016 'International Tables Vol C Tables 4.2.6.8 and 6.1.1.4'
H H 0.0000 0.0000 'International Tables Vol C Tables 4.2.6.8 and 6.1.1.4'
O O 0.0106 0.0060 'International Tables Vol C Tables 4.2.6.8 and 6.1.1.4'
Si Si 0.0817 0.0704 'International Tables Vol C Tables 4.2.6.8 and 6.1.1.4'
P P 0.1023 0.0942 'International Tables Vol C Tables 4.2.6.8 and 6.1.1.4'
Se Se -0.0929 2.2259 'International Tables Vol C Tables 4.2.6.8 and 6.1.1.4'
Pt Pt -1.7033 8.3905 'International Tables Vol C Tables 4.2.6.8 and 6.1.1.4'

loop_
_geom_angle_atom_site_label_1
_geom_angle_atom_site_label_2
_geom_angle_atom_site_label_3
_geom_angle
O1 Si1 C46 111.09(16)
O1 Si1 C37 115.81(17)
C46 Si1 C37 113.46(18)
O1 Si1 Se1 95.81(11)
C46 Si1 Se1 120.25(13)
C37 Si1 Se1 99.12(13)
O1 Si1 Pt1 43.58(10)
C46 Si1 Pt1 140.89(13)
C37 Si1 Pt1 105.42(13)
Se1 Si1 Pt1 54.54(3)
Si1 O1 Pt1 103.36(14)
Si1 Se1 Pt1 75.31(3)
O1 Pt1 P1 165.11(8)
O1 Pt1 P2 92.81(8)
P1 Pt1 P2 99.71(4)
O1 Pt1 Se1 81.49(7)
P1 Pt1 Se1 86.99(3)
P2 Pt1 Se1 170.97(3)
O1 Pt1 Si1 33.06(8)
P1 Pt1 Si1 132.91(4)
P2 Pt1 Si1 125.33(4)
Se1 Pt1 Si1 50.15(2)
C13 P1 C7 105.6(2)
C13 P1 C1 103.4(2)
C7 P1 C1 100.3(2)
C13 P1 Pt1 112.87(15)
C7 P1 Pt1 110.36(15)
C1 P1 Pt1 122.50(15)
C25 P2 C19 106.4(2)
C25 P2 C31 100.3(2)
C19 P2 C31 102.1(2)
C25 P2 Pt1 116.89(16)
C19 P2 Pt1 113.69(15)
C31 P2 Pt1 115.66(14)
C6 C1 C2 118.0(5)
C6 C1 P1 119.4(4)
C2 C1 P1 122.6(4)
C1 C2 C3 120.1(5)
C1 C2 H1 119.9
C3 C2 H1 119.9
C4 C3 C2 120.2(6)
C4 C3 H2 119.9
C2 C3 H2 119.9
C3 C4 C5 120.2(5)
C3 C4 H3 119.9
C5 C4 H3 119.9
C6 C5 C4 120.0(6)
C6 C5 H4 120.0
C4 C5 H4 120.0
C5 C6 C1 121.5(5)
C5 C6 H5 119.3
C1 C6 H5 119.3
C8 C7 C12 119.0(4)
C8 C7 P1 121.3(3)
C12 C7 P1 119.7(3)
C9 C8 C7 120.5(4)
C9 C8 H6 119.8
C7 C8 H6 119.8
C8 C9 C10 120.0(4)
C8 C9 H7 120.0
C10 C9 H7 120.0
C11 C10 C9 119.9(4)
C11 C10 H8 120.0
C9 C10 H8 120.0
C10 C11 C12 120.2(4)
C10 C11 H9 119.9
C12 C11 H9 119.9
C11 C12 C7 120.4(4)
C11 C12 H10 119.8
C7 C12 H10 119.8
C18 C13 C14 118.7(4)
C18 C13 P1 122.7(4)
C14 C13 P1 118.6(3)
C15 C14 C13 120.9(5)
C15 C14 H11 119.5
C13 C14 H11 119.5
C16 C15 C14 120.1(5)
C16 C15 H12 119.9
C14 C15 H12 119.9
C17 C16 C15 119.2(5)
C17 C16 H13 120.4
C15 C16 H13 120.4
C16 C17 C18 121.1(5)
C16 C17 H14 119.5
C18 C17 H14 119.5
C13 C18 C17 119.9(5)
C13 C18 H15 120.0
C17 C18 H15 120.0
C20 C19 C24 119.1(4)
C20 C19 P2 124.3(4)
C24 C19 P2 116.6(4)
C19 C20 C21 120.7(5)
C19 C20 H16 119.7
C21 C20 H16 119.7
C22 C21 C20 120.4(5)
C22 C21 H17 119.8
C20 C21 H17 119.8
C23 C22 C21 119.3(5)
C23 C22 H18 120.4
C21 C22 H18 120.4
C22 C23 C24 121.3(5)
C22 C23 H19 119.3
C24 C23 H19 119.3
C23 C24 C19 119.2(5)
C23 C24 H20 120.4
C19 C24 H20 120.4
C26 C25 C30 118.1(4)
C26 C25 P2 120.5(4)
C30 C25 P2 121.4(4)
C27 C26 C25 120.6(5)
C27 C26 H21 119.7
C25 C26 H21 119.7
C26 C27 C28 120.4(6)
C26 C27 H22 119.8
C28 C27 H22 119.8
C29 C28 C27 120.1(5)
C29 C28 H23 119.9
C27 C28 H23 119.9
C28 C29 C30 120.4(5)
C28 C29 H24 119.8
C30 C29 H24 119.8
C29 C30 C25 120.3(5)
C29 C30 H25 119.8
C25 C30 H25 119.8
C36 C31 C32 119.2(4)
C36 C31 P2 118.1(3)
C32 C31 P2 122.7(4)
C33 C32 C31 120.2(5)
C33 C32 H26 119.9
C31 C32 H26 119.9
C34 C33 C32 120.3(5)
C34 C33 H27 119.9
C32 C33 H27 119.9
C33 C34 C35 120.4(5)
C33 C34 H28 119.8
C35 C34 H28 119.8
C34 C35 C36 119.6(5)
C34 C35 H29 120.2
C36 C35 H29 120.2
C31 C36 C35 120.3(5)
C31 C36 H30 119.8
C35 C36 H30 119.8
C42 C37 C38 117.3(4)
C42 C37 Si1 122.7(3)
C38 C37 Si1 119.3(3)
C39 C38 C37 120.1(4)
C39 C38 C43 117.4(4)
C37 C38 C43 122.5(4)
C40 C39 C38 122.8(4)
C40 C39 H31 118.6
C38 C39 H31 118.6
C39 C40 C41 117.4(4)
C39 C40 C44 121.3(5)
C41 C40 C44 121.3(5)
C42 C41 C40 122.1(4)
C42 C41 H32 119.0
C40 C41 H32 119.0
C41 C42 C37 120.3(4)
C41 C42 C45 117.3(4)
C37 C42 C45 122.4(4)
C38 C43 H33 109.5
C38 C43 H34 109.5
H33 C43 H34 109.5
C38 C43 H35 109.5
H33 C43 H35 109.5
H34 C43 H35 109.5
C40 C44 H36 109.5
C40 C44 H37 109.5
H36 C44 H37 109.5
C40 C44 H38 109.5
H36 C44 H38 109.5
H37 C44 H38 109.5
C42 C45 H39 109.5
C42 C45 H40 109.5
H39 C45 H40 109.5
C42 C45 H41 109.5
H39 C45 H41 109.5
H40 C45 H41 109.5
C51 C46 C47 115.9(4)
C51 C46 Si1 120.2(3)
C47 C46 Si1 123.9(3)
C48 C47 C46 120.3(4)
C48 C47 C52 115.7(4)
C46 C47 C52 123.6(4)
C49 C48 C47 123.4(4)
C49 C48 H42 118.3
C47 C48 H42 118.3
C48 C49 C50 116.8(4)
C48 C49 C53 122.6(4)
C50 C49 C53 120.5(4)
C49 C50 C51 122.5(4)
C49 C50 H43 118.8
C51 C50 H43 118.8
C50 C51 C46 120.9(4)
C50 C51 C54 115.2(4)
C46 C51 C54 123.9(4)
C47 C52 Si3 117.1(3)
C47 C52 Si2 108.7(3)
Si3 C52 Si2 115.4(2)
C47 C52 H44 104.7
Si3 C52 H44 104.7
Si2 C52 H44 104.7
C49 C53 Si6 113.0(3)
C49 C53 Si9 113.2(3)
Si6 C53 Si9 133.7(3)
C49 C53 Si7 111.1(3)
Si6 C53 Si7 117.1(2)
Si9 C53 Si7 38.72(14)
C49 C53 Si8 114.2(3)
Si6 C53 Si8 42.21(14)
Si9 C53 Si8 117.4(2)
Si7 C53 Si8 134.7(2)
C49 C53 H45 104.8
Si6 C53 H45 104.8
Si9 C53 H45 66.8
Si7 C53 H45 104.8
Si8 C53 H45 63.5
C49 C53 H46 103.2
Si6 C53 H46 62.1
Si9 C53 H46 103.2
Si7 C53 H46 65.9
Si8 C53 H46 103.2
H45 C53 H46 152.0
C51 C54 Si4 113.0(3)
C51 C54 Si5 111.6(3)
Si4 C54 Si5 118.4(2)
C51 C54 H47 104.0
Si4 C54 H47 104.0
Si5 C54 H47 104.0
C57 Si2 C55 110.3(3)
C57 Si2 C56 105.7(2)
C55 Si2 C56 107.5(3)
C57 Si2 C52 108.3(2)
C55 Si2 C52 109.4(2)
C56 Si2 C52 115.6(2)
C58 Si3 C60 109.9(2)
C58 Si3 C59 106.6(2)
C60 Si3 C59 106.2(2)
C58 Si3 C52 108.3(2)
C60 Si3 C52 111.66(19)
C59 Si3 C52 114.0(2)
C61 Si4 C62 108.7(2)
C61 Si4 C63 106.4(2)
C62 Si4 C63 108.4(2)
C61 Si4 C54 109.7(2)
C62 Si4 C54 107.4(2)
C63 Si4 C54 116.0(2)
C64 Si5 C66 108.2(2)
C64 Si5 C65 109.8(3)
C66 Si5 C65 105.0(3)
C64 Si5 C54 109.0(2)
C66 Si5 C54 110.1(2)
C65 Si5 C54 114.4(2)
Si2 C55 H48 109.5
Si2 C55 H49 109.5
H48 C55 H49 109.5
Si2 C55 H50 109.5
H48 C55 H50 109.5
H49 C55 H50 109.5
Si2 C56 H51 109.5
Si2 C56 H52 109.5
H51 C56 H52 109.5
Si2 C56 H53 109.5
H51 C56 H53 109.5
H52 C56 H53 109.5
Si2 C57 H54 109.5
Si2 C57 H55 109.5
H54 C57 H55 109.5
Si2 C57 H56 109.5
H54 C57 H56 109.5
H55 C57 H56 109.5
Si3 C58 H57 109.5
Si3 C58 H58 109.5
H57 C58 H58 109.5
Si3 C58 H59 109.5
H57 C58 H59 109.5
H58 C58 H59 109.5
Si3 C59 H60 109.5
Si3 C59 H61 109.5
H60 C59 H61 109.5
Si3 C59 H62 109.5
H60 C59 H62 109.5
H61 C59 H62 109.5
Si3 C60 H63 109.5
Si3 C60 H64 109.5
H63 C60 H64 109.5
Si3 C60 H65 109.5
H63 C60 H65 109.5
H64 C60 H65 109.5
Si4 C61 H66 109.5
Si4 C61 H67 109.5
H66 C61 H67 109.5
Si4 C61 H68 109.5
H66 C61 H68 109.5
H67 C61 H68 109.5
Si4 C62 H69 109.5
Si4 C62 H70 109.5
H69 C62 H70 109.5
Si4 C62 H71 109.5
H69 C62 H71 109.5
H70 C62 H71 109.5
Si4 C63 H72 109.5
Si4 C63 H73 109.5
H72 C63 H73 109.5
Si4 C63 H74 109.5
H72 C63 H74 109.5
H73 C63 H74 109.5
Si5 C64 H75 109.5
Si5 C64 H76 109.5
H75 C64 H76 109.5
Si5 C64 H77 109.5
H75 C64 H77 109.5
H76 C64 H77 109.5
Si5 C65 H78 109.5
Si5 C65 H79 109.5
H78 C65 H79 109.5
Si5 C65 H80 109.5
H78 C65 H80 109.5
H79 C65 H80 109.5
Si5 C66 H81 109.5
Si5 C66 H82 109.5
H81 C66 H82 109.5
Si5 C66 H83 109.5
H81 C66 H83 109.5
H82 C66 H83 109.5
C68 Si6 C69 107.2(10)
C68 Si6 C67 108.4(6)
C69 Si6 C67 110.0(5)
C68 Si6 C53 106.0(7)
C69 Si6 C53 108.4(5)
C67 Si6 C53 116.4(3)
C71 Si7 C72 103.3(4)
C71 Si7 C70 110.7(3)
C72 Si7 C70 111.4(4)
C71 Si7 C53 108.7(3)
C72 Si7 C53 114.7(4)
C70 Si7 C53 107.9(2)
Si6 C67 H84 109.5
Si6 C67 H85 109.5
H84 C67 H85 109.5
Si6 C67 H86 109.5
H84 C67 H86 109.5
H85 C67 H86 109.5
Si6 C68 H87 109.5
Si6 C68 H88 109.5
H87 C68 H88 109.5
Si6 C68 H89 109.5
H87 C68 H89 109.5
H88 C68 H89 109.5
Si6 C69 H90 109.5
Si6 C69 H91 109.5
H90 C69 H91 109.5
Si6 C69 H92 109.5
H90 C69 H92 109.5
H91 C69 H92 109.5
Si9 C70 Si7 39.02(15)
Si9 C70 H93 128.0
Si7 C70 H93 109.5
Si9 C70 H94 70.7
Si7 C70 H94 109.5
H93 C70 H94 109.5
Si9 C70 H95 119.4
Si7 C70 H95 109.5
H93 C70 H95 109.5
H94 C70 H95 109.5
Si9 C70 H96 109.5
Si7 C70 H96 127.0
H93 C70 H96 48.7
H94 C70 H96 60.8
H95 C70 H96 123.1
Si9 C70 H97 109.5
Si7 C70 H97 120.5
H93 C70 H97 122.1
H94 C70 H97 80.6
H95 C70 H97 28.8
H96 C70 H97 109.5
Si9 C70 H98 109.5
Si7 C70 H98 70.6
H93 C70 H98 60.9
H94 C70 H98 168.5
H95 C70 H98 80.7
H96 C70 H98 109.5
H97 C70 H98 109.5
Si7 C71 Si9 41.29(17)
Si7 C71 H99 109.5
Si9 C71 H99 68.2
Si7 C71 H100 109.5
Si9 C71 H100 125.6
H99 C71 H100 109.5
Si7 C71 H101 109.5
Si9 C71 H101 122.7
H99 C71 H101 109.5
H100 C71 H101 109.5
Si7 C71 H102 68.3
Si9 C71 H102 109.5
H99 C71 H102 174.0
H100 C71 H102 67.0
H101 C71 H102 76.5
Si7 C71 H103 121.7
Si9 C71 H103 109.5
H99 C71 H103 76.5
H100 C71 H103 123.1
H101 C71 H103 33.0
H102 C71 H103 109.5
Si7 C71 H104 126.6
Si9 C71 H104 109.5
H99 C71 H104 67.1
H100 C71 H104 42.5
H101 C71 H104 122.1
H102 C71 H104 109.5
H103 C71 H104 109.5
Si7 C72 H105 109.5
Si7 C72 H106 109.5
H105 C72 H106 109.5
Si7 C72 H107 109.5
H105 C72 H107 109.5
H106 C72 H107 109.5
C73 Si8 C75 108.1(9)
C73 Si8 C74 109.4(6)
C75 Si8 C74 108.5(6)
C73 Si8 C53 107.4(6)
C75 Si8 C53 107.2(8)
C74 Si8 C53 115.9(4)
C71 Si9 C76 102.8(4)
C71 Si9 C70 110.3(3)
C76 Si9 C70 110.3(4)
C71 Si9 C53 108.3(3)
C76 Si9 C53 116.4(4)
C70 Si9 C53 108.5(2)
Si8 C73 H108 109.5
Si8 C73 H109 109.5
H108 C73 H109 109.5
Si8 C73 H110 109.5
H108 C73 H110 109.5
H109 C73 H110 109.5
Si8 C74 H111 109.5
Si8 C74 H112 109.5
H111 C74 H112 109.5
Si8 C74 H113 109.5
H111 C74 H113 109.5
H112 C74 H113 109.5
Si8 C75 H114 109.5
Si8 C75 H115 109.5
H114 C75 H115 109.5
Si8 C75 H116 109.5
H114 C75 H116 109.5
H115 C75 H116 109.5
Si9 C76 H117 109.5
Si9 C76 H118 109.5
H117 C76 H118 109.5
Si9 C76 H119 109.5
H117 C76 H119 109.5
H118 C76 H119 109.5
C82 C77 C78 121.3(6)
C82 C77 H120 119.3
C78 C77 H120 119.3
C77 C78 C79 120.1(6)
C77 C78 H121 120.0
C79 C78 H121 120.0
C80 C79 C78 119.7(6)
C80 C79 H122 120.1
C78 C79 H122 120.1
C79 C80 C81 119.9(6)
C79 C80 H123 120.0
C81 C80 H123 120.0
C80 C81 C82 119.5(6)
C80 C81 H124 120.3
C82 C81 H124 120.3
C77 C82 C81 119.5(6)
C77 C82 H125 120.3
C81 C82 H125 120.3
C84 C83 C88 120.0
C84 C83 H126 120.0
C88 C83 H126 120.0
C85 C84 C83 120.0
C85 C84 H127 120.0
C83 C84 H127 120.0
C84 C85 C86 120.0
C84 C85 H128 120.0
C86 C85 H128 120.0
C87 C86 C85 120.0
C87 C86 H129 120.0
C85 C86 H129 120.0
C88 C87 C86 120.0
C88 C87 H130 120.0
C86 C87 H130 120.0
C87 C88 C83 120.0
C87 C88 H131 120.0
C83 C88 H131 120.0
C90 C89 C94 120.0
C90 C89 H132 120.0
C94 C89 H132 120.0
C91 C90 C89 120.0
C91 C90 H133 120.0
C89 C90 H133 120.0
C90 C91 C92 120.0
C90 C91 H134 120.0
C92 C91 H134 120.0
C93 C92 C91 120.0
C93 C92 H135 120.0
C91 C92 H135 120.0
C94 C93 C92 120.0
C94 C93 H136 120.0
C92 C93 H136 120.0
C93 C94 C89 120.0
C93 C94 H137 120.0
C89 C94 H137 120.0
C96 C95 C100 120.0
C96 C95 H138 120.0
C100 C95 H138 120.0
C95 C96 C97 120.0
C95 C96 H139 120.0
C97 C96 H139 120.0
C98 C97 C96 120.0
C98 C97 H140 120.0
C96 C97 H140 120.0
C97 C98 C99 120.0
C97 C98 H141 120.0
C99 C98 H141 120.0
C100 C99 C98 120.0
C100 C99 H142 120.0
C98 C99 H142 120.0
C99 C100 C95 120.0
C99 C100 H143 120.0
C95 C100 H143 120.0

loop_
_geom_bond_atom_site_label_1
_geom_bond_atom_site_label_2
_geom_bond_distance
Si1 O1 1.636(3)
Si1 C46 1.905(4)
Si1 C37 1.908(4)
Si1 Se1 2.3154(12)
Si1 Pt1 2.9175(12)
O1 Pt1 2.067(3)
Se1 Pt1 2.4565(5)
Pt1 P1 2.2325(12)
Pt1 P2 2.2833(12)
P1 C13 1.828(5)
P1 C7 1.833(4)
P1 C1 1.837(5)
P2 C25 1.820(5)
P2 C19 1.822(5)
P2 C31 1.836(5)
C1 C6 1.392(7)
C1 C2 1.394(7)
C2 C3 1.396(7)
C2 H1 0.9500
C3 C4 1.368(8)
C3 H2 0.9500
C4 C5 1.377(8)
C4 H3 0.9500
C5 C6 1.372(6)
C5 H4 0.9500
C6 H5 0.9500
C7 C8 1.392(6)
C7 C12 1.399(6)
C8 C9 1.383(6)
C8 H6 0.9500
C9 C10 1.393(6)
C9 H7 0.9500
C10 C11 1.381(7)
C10 H8 0.9500
C11 C12 1.383(6)
C11 H9 0.9500
C12 H10 0.9500
C13 C18 1.380(6)
C13 C14 1.390(6)
C14 C15 1.381(7)
C14 H11 0.9500
C15 C16 1.378(7)
C15 H12 0.9500
C16 C17 1.374(7)
C16 H13 0.9500
C17 C18 1.389(7)
C17 H14 0.9500
C18 H15 0.9500
C19 C20 1.381(6)
C19 C24 1.409(6)
C20 C21 1.390(6)
C20 H16 0.9500
C21 C22 1.381(7)
C21 H17 0.9500
C22 C23 1.379(7)
C22 H18 0.9500
C23 C24 1.387(7)
C23 H19 0.9500
C24 H20 0.9500
C25 C26 1.399(6)
C25 C30 1.405(6)
C26 C27 1.376(7)
C26 H21 0.9500
C27 C28 1.377(8)
C27 H22 0.9500
C28 C29 1.372(8)
C28 H23 0.9500
C29 C30 1.381(7)
C29 H24 0.9500
C30 H25 0.9500
C31 C36 1.385(7)
C31 C32 1.389(6)
C32 C33 1.386(7)
C32 H26 0.9500
C33 C34 1.362(7)
C33 H27 0.9500
C34 C35 1.388(7)
C34 H28 0.9500
C35 C36 1.388(6)
C35 H29 0.9500
C36 H30 0.9500
C37 C42 1.414(6)
C37 C38 1.419(6)
C38 C39 1.393(6)
C38 C43 1.506(6)
C39 C40 1.370(6)
C39 H31 0.9500
C40 C41 1.399(6)
C40 C44 1.513(6)
C41 C42 1.393(6)
C41 H32 0.9500
C42 C45 1.513(6)
C43 H33 0.9800
C43 H34 0.9800
C43 H35 0.9800
C44 H36 0.9800
C44 H37 0.9800
C44 H38 0.9800
C45 H39 0.9800
C45 H40 0.9800
C45 H41 0.9800
C46 C51 1.430(5)
C46 C47 1.438(6)
C47 C48 1.397(6)
C47 C52 1.521(5)
C48 C49 1.385(6)
C48 H42 0.9500
C49 C50 1.389(6)
C49 C53 1.512(6)
C50 C51 1.408(6)
C50 H43 0.9500
C51 C54 1.520(6)
C52 Si3 1.896(4)
C52 Si2 1.897(4)
C52 H44 1.0000
C53 Si6 1.901(5)
C53 Si9 1.902(5)
C53 Si7 1.910(5)
C53 Si8 1.931(5)
C53 H45 1.0000
C53 H46 1.0000
C54 Si4 1.892(4)
C54 Si5 1.894(4)
C54 H47 1.0000
Si2 C57 1.849(5)
Si2 C55 1.854(5)
Si2 C56 1.872(5)
Si3 C58 1.862(5)
Si3 C60 1.864(5)
Si3 C59 1.872(5)
Si4 C61 1.864(5)
Si4 C62 1.868(5)
Si4 C63 1.868(5)
Si5 C64 1.841(5)
Si5 C66 1.860(5)
Si5 C65 1.874(5)
C55 H48 0.9800
C55 H49 0.9800
C55 H50 0.9800
C56 H51 0.9800
C56 H52 0.9800
C56 H53 0.9800
C57 H54 0.9800
C57 H55 0.9800
C57 H56 0.9800
C58 H57 0.9800
C58 H58 0.9800
C58 H59 0.9800
C59 H60 0.9800
C59 H61 0.9800
C59 H62 0.9800
C60 H63 0.9800
C60 H64 0.9800
C60 H65 0.9800
C61 H66 0.9800
C61 H67 0.9800
C61 H68 0.9800
C62 H69 0.9800
C62 H70 0.9800
C62 H71 0.9800
C63 H72 0.9800
C63 H73 0.9800
C63 H74 0.9800
C64 H75 0.9800
C64 H76 0.9800
C64 H77 0.9800
C65 H78 0.9800
C65 H79 0.9800
C65 H80 0.9800
C66 H81 0.9800
C66 H82 0.9800
C66 H83 0.9800
Si6 C68 1.87(2)
Si6 C69 1.873(18)
Si6 C67 1.879(9)
Si7 C71 1.784(6)
Si7 C72 1.867(10)
Si7 C70 1.896(5)
C67 H84 0.9800
C67 H85 0.9800
C67 H86 0.9800
C68 H87 0.9800
C68 H88 0.9800
C68 H89 0.9800
C69 H90 0.9800
C69 H91 0.9800
C69 H92 0.9800
C70 Si9 1.888(5)
C70 H93 0.9800
C70 H94 0.9800
C70 H95 0.9800
C70 H96 0.9800
C70 H97 0.9800
C70 H98 0.9800
C71 Si9 1.801(6)
C71 H99 0.9800
C71 H100 0.9800
C71 H101 0.9800
C71 H102 0.9800
C71 H103 0.9800
C71 H104 0.9800
C72 H105 0.9800
C72 H106 0.9800
C72 H107 0.9800
Si8 C73 1.86(2)
Si8 C75 1.87(2)
Si8 C74 1.870(9)
Si9 C76 1.867(10)
C73 H108 0.9800
C73 H109 0.9800
C73 H110 0.9800
C74 H111 0.9800
C74 H112 0.9800
C74 H113 0.9800
C75 H114 0.9800
C75 H115 0.9800
C75 H116 0.9800
C76 H117 0.9800
C76 H118 0.9800
C76 H119 0.9800
C77 C82 1.349(8)
C77 C78 1.356(7)
C77 H120 0.9500
C78 C79 1.377(7)
C78 H121 0.9500
C79 C80 1.368(8)
C79 H122 0.9500
C80 C81 1.380(9)
C80 H123 0.9500
C81 C82 1.392(9)
C81 H124 0.9500
C82 H125 0.9500
C83 C84 1.3900
C83 C88 1.3900
C83 H126 0.9500
C84 C85 1.3900
C84 H127 0.9500
C85 C86 1.3900
C85 H128 0.9500
C86 C87 1.3900
C86 H129 0.9500
C87 C88 1.3900
C87 H130 0.9500
C88 H131 0.9500
C89 C90 1.3900
C89 C94 1.3900
C89 H132 0.9500
C90 C91 1.3900
C90 H133 0.9500
C91 C92 1.3900
C91 H134 0.9500
C92 C93 1.3900
C92 H135 0.9500
C93 C94 1.3900
C93 H136 0.9500
C94 H137 0.9500
C95 C96 1.3900
C95 C100 1.3900
C95 H138 0.9500
C96 C97 1.3900
C96 H139 0.9500
C97 C98 1.3900
C97 H140 0.9500
C98 C99 1.3900
C98 H141 0.9500
C99 C100 1.3900
C99 H142 0.9500
C100 H143 0.9500

loop_
_geom_torsion_atom_site_label_1
_geom_torsion_atom_site_label_2
_geom_torsion_atom_site_label_3
_geom_torsion_atom_site_label_4
_geom_torsion
C46 Si1 O1 Pt1 -143.24(15)
C37 Si1 O1 Pt1 85.43(18)
Se1 Si1 O1 Pt1 -17.65(12)
O1 Si1 Se1 Pt1 14.87(10)
C46 Si1 Se1 Pt1 133.42(15)
C37 Si1 Se1 Pt1 -102.49(14)
Si1 O1 Pt1 P1 -23.0(4)
Si1 O1 Pt1 P2 -170.34(12)
Si1 O1 Pt1 Se1 16.70(11)
Si1 Se1 Pt1 O1 -11.79(8)
Si1 Se1 Pt1 P1 158.74(4)
Si1 Se1 Pt1 P2 -63.1(2)
C46 Si1 Pt1 O1 62.3(2)
C37 Si1 Pt1 O1 -111.4(2)
Se1 Si1 Pt1 O1 158.27(15)
O1 Si1 Pt1 P1 172.11(14)
C46 Si1 Pt1 P1 -125.6(2)
C37 Si1 Pt1 P1 60.69(14)
Se1 Si1 Pt1 P1 -29.62(6)
O1 Si1 Pt1 P2 11.85(15)
C46 Si1 Pt1 P2 74.1(2)
C37 Si1 Pt1 P2 -99.57(14)
Se1 Si1 Pt1 P2 170.12(4)
O1 Si1 Pt1 Se1 -158.27(15)
C46 Si1 Pt1 Se1 -96.0(2)
C37 Si1 Pt1 Se1 90.31(14)
O1 Pt1 P1 C13 82.3(4)
P2 Pt1 P1 C13 -130.87(15)
Se1 Pt1 P1 C13 43.04(15)
Si1 Pt1 P1 C13 65.37(16)
O1 Pt1 P1 C7 -35.6(4)
P2 Pt1 P1 C7 111.19(15)
Se1 Pt1 P1 C7 -74.91(15)
Si1 Pt1 P1 C7 -52.57(16)
O1 Pt1 P1 C1 -153.1(3)
P2 Pt1 P1 C1 -6.32(19)
Se1 Pt1 P1 C1 167.58(19)
Si1 Pt1 P1 C1 -170.09(18)
O1 Pt1 P2 C25 95.55(18)
P1 Pt1 P2 C25 -76.36(17)
Se1 Pt1 P2 C25 146.1(2)
Si1 Pt1 P2 C25 89.11(17)
O1 Pt1 P2 C19 -139.88(18)
P1 Pt1 P2 C19 48.21(17)
Se1 Pt1 P2 C19 -89.3(3)
Si1 Pt1 P2 C19 -146.33(16)
O1 Pt1 P2 C31 -22.20(19)
P1 Pt1 P2 C31 165.90(18)
Se1 Pt1 P2 C31 28.4(3)
Si1 Pt1 P2 C31 -28.64(18)
C13 P1 C1 C6 -154.3(4)
C7 P1 C1 C6 -45.3(4)
Pt1 P1 C1 C6 77.0(4)
C13 P1 C1 C2 24.7(5)
C7 P1 C1 C2 133.6(4)
Pt1 P1 C1 C2 -104.1(4)
C6 C1 C2 C3 -1.2(7)
P1 C1 C2 C3 179.9(4)
C1 C2 C3 C4 1.3(8)
C2 C3 C4 C5 -1.0(9)
C3 C4 C5 C6 0.6(8)
C4 C5 C6 C1 -0.6(8)
C2 C1 C6 C5 0.8(7)
P1 C1 C6 C5 179.8(4)
C13 P1 C7 C8 -114.6(4)
C1 P1 C7 C8 138.3(4)
Pt1 P1 C7 C8 7.7(4)
C13 P1 C7 C12 65.1(4)
C1 P1 C7 C12 -42.0(4)
Pt1 P1 C7 C12 -172.6(3)
C12 C7 C8 C9 -0.4(6)
P1 C7 C8 C9 179.3(3)
C7 C8 C9 C10 -0.1(7)
C8 C9 C10 C11 0.1(7)
C9 C10 C11 C12 0.4(7)
C10 C11 C12 C7 -0.9(7)
C8 C7 C12 C11 0.9(7)
P1 C7 C12 C11 -178.8(4)
C7 P1 C13 C18 -4.0(4)
C1 P1 C13 C18 100.9(4)
Pt1 P1 C13 C18 -124.7(4)
C7 P1 C13 C14 173.2(4)
C1 P1 C13 C14 -81.9(4)
Pt1 P1 C13 C14 52.5(4)
C18 C13 C14 C15 -1.6(7)
P1 C13 C14 C15 -179.0(4)
C13 C14 C15 C16 1.1(8)
C14 C15 C16 C17 -0.1(8)
C15 C16 C17 C18 -0.3(8)
C14 C13 C18 C17 1.1(7)
P1 C13 C18 C17 178.4(4)
C16 C17 C18 C13 -0.2(8)
C25 P2 C19 C20 -3.0(5)
C31 P2 C19 C20 101.7(4)
Pt1 P2 C19 C20 -133.0(4)
C25 P2 C19 C24 179.1(3)
C31 P2 C19 C24 -76.3(4)
Pt1 P2 C19 C24 49.0(4)
C24 C19 C20 C21 1.6(7)
P2 C19 C20 C21 -176.4(4)
C19 C20 C21 C22 0.6(8)
C20 C21 C22 C23 -1.8(8)
C21 C22 C23 C24 0.8(8)
C22 C23 C24 C19 1.3(8)
C20 C19 C24 C23 -2.5(7)
P2 C19 C24 C23 175.6(4)
C19 P2 C25 C26 -120.2(4)
C31 P2 C25 C26 133.8(4)
Pt1 P2 C25 C26 8.0(4)
C19 P2 C25 C30 61.3(4)
C31 P2 C25 C30 -44.6(4)
Pt1 P2 C25 C30 -170.5(3)
C30 C25 C26 C27 -2.4(7)
P2 C25 C26 C27 179.1(4)
C25 C26 C27 C28 0.3(8)
C26 C27 C28 C29 1.3(9)
C27 C28 C29 C30 -0.6(9)
C28 C29 C30 C25 -1.7(8)
C26 C25 C30 C29 3.2(7)
P2 C25 C30 C29 -178.4(4)
C25 P2 C31 C36 -61.1(4)
C19 P2 C31 C36 -170.5(4)
Pt1 P2 C31 C36 65.5(4)
C25 P2 C31 C32 115.2(4)
C19 P2 C31 C32 5.8(4)
Pt1 P2 C31 C32 -118.1(4)
C36 C31 C32 C33 0.2(7)
P2 C31 C32 C33 -176.1(4)
C31 C32 C33 C34 0.3(8)
C32 C33 C34 C35 0.0(8)
C33 C34 C35 C36 -0.7(8)
C32 C31 C36 C35 -0.8(7)
P2 C31 C36 C35 175.6(4)
C34 C35 C36 C31 1.1(7)
O1 Si1 C37 C42 12.2(4)
C46 Si1 C37 C42 -118.0(3)
Se1 Si1 C37 C42 113.3(3)
Pt1 Si1 C37 C42 57.7(4)
O1 Si1 C37 C38 -158.3(3)
C46 Si1 C37 C38 71.5(4)
Se1 Si1 C37 C38 -57.3(3)
Pt1 Si1 C37 C38 -112.9(3)
C42 C37 C38 C39 -0.1(6)
Si1 C37 C38 C39 171.0(3)
C42 C37 C38 C43 -178.6(4)
Si1 C37 C38 C43 -7.6(6)
C37 C38 C39 C40 -0.1(7)
C43 C38 C39 C40 178.5(4)
C38 C39 C40 C41 -0.1(7)
C38 C39 C40 C44 177.9(4)
C39 C40 C41 C42 0.7(7)
C44 C40 C41 C42 -177.4(4)
C40 C41 C42 C37 -0.9(7)
C40 C41 C42 C45 178.0(4)
C38 C37 C42 C41 0.6(6)
Si1 C37 C42 C41 -170.1(3)
C38 C37 C42 C45 -178.3(4)
Si1 C37 C42 C45 11.0(6)
O1 Si1 C46 C51 74.1(3)
C37 Si1 C46 C51 -153.4(3)
Se1 Si1 C46 C51 -36.4(4)
Pt1 Si1 C46 C51 33.3(4)
O1 Si1 C46 C47 -104.6(3)
C37 Si1 C46 C47 27.9(4)
Se1 Si1 C46 C47 144.8(3)
Pt1 Si1 C46 C47 -145.5(3)
C51 C46 C47 C48 5.1(5)
Si1 C46 C47 C48 -176.1(3)
C51 C46 C47 C52 -167.6(4)
Si1 C46 C47 C52 11.2(5)
C46 C47 C48 C49 -2.9(6)
C52 C47 C48 C49 170.3(4)
C47 C48 C49 C50 -1.3(6)
C47 C48 C49 C53 -178.7(4)
C48 C49 C50 C51 3.0(6)
C53 C49 C50 C51 -179.5(4)
C49 C50 C51 C46 -0.6(6)
C49 C50 C51 C54 -178.9(4)
C47 C46 C51 C50 -3.5(6)
Si1 C46 C51 C50 177.7(3)
C47 C46 C51 C54 174.7(4)
Si1 C46 C51 C54 -4.1(5)
C48 C47 C52 Si3 61.0(4)
C46 C47 C52 Si3 -126.0(4)
C48 C47 C52 Si2 -72.1(4)
C46 C47 C52 Si2 100.9(4)
C48 C49 C53 Si6 120.0(4)
C50 C49 C53 Si6 -57.4(5)
C48 C49 C53 Si9 -64.2(5)
C50 C49 C53 Si9 118.5(4)
C48 C49 C53 Si7 -106.0(4)
C50 C49 C53 Si7 76.6(4)
C48 C49 C53 Si8 73.7(5)
C50 C49 C53 Si8 -103.7(4)
C50 C51 C54 Si4 71.9(4)
C46 C51 C54 Si4 -106.4(4)
C50 C51 C54 Si5 -64.4(4)
C46 C51 C54 Si5 117.3(4)
C47 C52 Si2 C57 -48.0(4)
Si3 C52 Si2 C57 178.1(2)
C47 C52 Si2 C55 -168.2(3)
Si3 C52 Si2 C55 57.9(3)
C47 C52 Si2 C56 70.3(4)
Si3 C52 Si2 C56 -63.6(3)
C47 C52 Si3 C58 147.2(3)
Si2 C52 Si3 C58 -82.8(3)
C47 C52 Si3 C60 26.0(4)
Si2 C52 Si3 C60 156.0(2)
C47 C52 Si3 C59 -94.3(4)
Si2 C52 Si3 C59 35.7(3)
C51 C54 Si4 C61 45.9(4)
Si5 C54 Si4 C61 179.0(3)
C51 C54 Si4 C62 163.8(3)
Si5 C54 Si4 C62 -63.0(3)
C51 C54 Si4 C63 -74.7(4)
Si5 C54 Si4 C63 58.4(3)
C51 C54 Si5 C64 -32.8(4)
Si4 C54 Si5 C64 -166.5(3)
C51 C54 Si5 C66 -151.3(3)
Si4 C54 Si5 C66 75.0(3)
C51 C54 Si5 C65 90.7(4)
Si4 C54 Si5 C65 -43.1(4)
C49 C53 Si6 C68 -148.8(8)
Si9 C53 Si6 C68 36.5(9)
Si7 C53 Si6 C68 80.2(8)
Si8 C53 Si6 C68 -47.5(8)
C49 C53 Si6 C69 -34.0(6)
Si9 C53 Si6 C69 151.3(5)
Si7 C53 Si6 C69 -165.0(5)
Si8 C53 Si6 C69 67.3(5)
C49 C53 Si6 C67 90.6(5)
Si9 C53 Si6 C67 -84.1(5)
Si7 C53 Si6 C67 -40.4(5)
Si8 C53 Si6 C67 -168.1(4)
C49 C53 Si7 C71 41.4(4)
Si6 C53 Si7 C71 173.3(3)
Si9 C53 Si7 C71 -59.8(3)
Si8 C53 Si7 C71 -138.3(4)
C49 C53 Si7 C72 -73.6(5)
Si6 C53 Si7 C72 58.3(5)
Si9 C53 Si7 C72 -174.8(5)
Si8 C53 Si7 C72 106.7(5)
C49 C53 Si7 C70 161.5(3)
Si6 C53 Si7 C70 -66.6(3)
Si9 C53 Si7 C70 60.4(3)
Si8 C53 Si7 C70 -18.2(4)
C71 Si7 C70 Si9 58.4(3)
C72 Si7 C70 Si9 172.8(4)
C53 Si7 C70 Si9 -60.5(2)
C72 Si7 C71 Si9 -177.8(4)
C70 Si7 C71 Si9 -58.5(3)
C53 Si7 C71 Si9 59.9(2)
C49 C53 Si8 C73 26.5(6)
Si6 C53 Si8 C73 -71.6(5)
Si9 C53 Si8 C73 162.5(5)
Si7 C53 Si8 C73 -153.8(5)
C49 C53 Si8 C75 142.5(7)
Si6 C53 Si8 C75 44.4(7)
Si9 C53 Si8 C75 -81.5(7)
Si7 C53 Si8 C75 -37.8(8)
C49 C53 Si8 C74 -96.1(5)
Si6 C53 Si8 C74 165.7(4)
Si9 C53 Si8 C74 39.9(5)
Si7 C53 Si8 C74 83.6(5)
Si7 C71 Si9 C76 176.2(4)
Si7 C71 Si9 C70 58.6(3)
Si7 C71 Si9 C53 -60.1(2)
Si7 C70 Si9 C71 -57.3(3)
Si7 C70 Si9 C76 -170.1(4)
Si7 C70 Si9 C53 61.3(2)
C49 C53 Si9 C71 -36.6(4)
Si6 C53 Si9 C71 138.1(4)
Si7 C53 Si9 C71 58.6(3)
Si8 C53 Si9 C71 -173.0(3)
C49 C53 Si9 C76 78.5(5)
Si6 C53 Si9 C76 -106.8(5)
Si7 C53 Si9 C76 173.8(5)
Si8 C53 Si9 C76 -57.9(5)
C49 C53 Si9 C70 -156.4(3)
Si6 C53 Si9 C70 18.3(5)
Si7 C53 Si9 C70 -61.2(3)
Si8 C53 Si9 C70 67.1(3)
C82 C77 C78 C79 -1.0(9)
C77 C78 C79 C80 0.6(9)
C78 C79 C80 C81 -0.2(10)
C79 C80 C81 C82 0.2(11)
C78 C77 C82 C81 1.0(9)
C80 C81 C82 C77 -0.5(10)
C88 C83 C84 C85 0.0
C83 C84 C85 C86 0.0
C84 C85 C86 C87 0.0
C85 C86 C87 C88 0.0
C86 C87 C88 C83 0.0
C84 C83 C88 C87 0.0
C94 C89 C90 C91 0.0
C89 C90 C91 C92 0.0
C90 C91 C92 C93 0.0
C91 C92 C93 C94 0.0
C92 C93 C94 C89 0.0
C90 C89 C94 C93 0.0
C100 C95 C96 C97 0.0
C95 C96 C97 C98 0.0
C96 C97 C98 C99 0.0
C97 C98 C99 C100 0.0
C98 C99 C100 C95 0.0
C96 C95 C100 C99 0.0
